data_7214022
loop_
_publ_author_name
'Thu\'ery, Pierre'

_publ_section_title
;
 Metal--organic frameworks built from alkali metal ions (Li+--Cs+) and
 1,2,3,4-cyclobutanetetracarboxylic acid
;
_journal_issue 9
_journal_name_full CrystEngComm
_journal_page_first 1724
_journal_paper_doi 10.1039/c3ce41565a
_journal_volume 16
_journal_year 2014
_chemical_formula_sum 'C8 H14 K2 O12'
_chemical_formula_weight 380.39
_space_group_IT_number 14
_symmetry_cell_setting monoclinic
_symmetry_space_group_name_Hall '-P 2ybc'
_symmetry_space_group_name_H-M 'P 1 21/c 1'
_atom_sites_solution_hydrogens geom
_atom_sites_solution_primary direct
_atom_sites_solution_secondary difmap
_audit_creation_method SHELXL-97
_cell_angle_alpha 90.00
_cell_angle_beta 104.284(5)
_cell_angle_gamma 90.00
_cell_formula_units_Z 2
_cell_length_a 8.4001(7)
_cell_length_b 13.7383(11)
_cell_length_c 6.4302(4)
_cell_measurement_reflns_used 22296
_cell_measurement_temperature 150(2)
_cell_measurement_theta_max 25.68
_cell_measurement_theta_min 2.91
_cell_volume 719.12(10)
_computing_cell_refinement 'HKL2000 (Otwinowski & Minor, 1997)'
_computing_data_collection 'COLLECT (Nonius, 1998)'
_computing_data_reduction 'HKL2000 (Otwinowski & Minor, 1997)'
_computing_molecular_graphics 'SHELXTL (Sheldrick, 2008)'
_computing_publication_material 'SHELXTL (Sheldrick, 2008); PLATON (Spek, 2003)'
_computing_structure_refinement 'SHELXL-97 (Sheldrick, 2008)'
_computing_structure_solution 'SHELXS-97 (Sheldrick, 2008)'
_diffrn_ambient_temperature 150(2)
_diffrn_measured_fraction_theta_full 0.999
_diffrn_measured_fraction_theta_max 0.999
_diffrn_measurement_device_type 'Nonius Kappa-CCD area-detector diffractometer'
_diffrn_measurement_method 'two \f and four \w scans with 2\% steps (399 frames)'
_diffrn_radiation_monochromator graphite
_diffrn_radiation_source 'fine-focus sealed tube'
_diffrn_radiation_type MoK\a
_diffrn_radiation_wavelength 0.71073
_diffrn_reflns_av_R_equivalents 0.0231
_diffrn_reflns_av_unetI/netI 0.0290
_diffrn_reflns_limit_h_max 10
_diffrn_reflns_limit_h_min -10
_diffrn_reflns_limit_k_max 16
_diffrn_reflns_limit_k_min -16
_diffrn_reflns_limit_l_max 7
_diffrn_reflns_limit_l_min -7
_diffrn_reflns_number 22296
_diffrn_reflns_theta_full 25.68
_diffrn_reflns_theta_max 25.68
_diffrn_reflns_theta_min 2.91
_diffrn_standards_decay_% 0
_diffrn_standards_interval_time 0
_diffrn_standards_number 0
_exptl_absorpt_coefficient_mu 0.721
_exptl_absorpt_correction_T_max 0.965
_exptl_absorpt_correction_T_min 0.663
_exptl_absorpt_correction_type multi-scan
_exptl_absorpt_process_details 'SCALEPACK (Otwinowski & Minor, 1997)'
_exptl_crystal_colour colourless
_exptl_crystal_density_diffrn 1.757
_exptl_crystal_density_method 'not measured'
_exptl_crystal_description platelet
_exptl_crystal_F_000 392
_exptl_crystal_size_max 0.23
_exptl_crystal_size_mid 0.16
_exptl_crystal_size_min 0.05
_refine_diff_density_max 0.266
_refine_diff_density_min -0.274
_refine_diff_density_rms 0.056
_refine_ls_extinction_method none
_refine_ls_goodness_of_fit_ref 1.065
_refine_ls_hydrogen_treatment constr
_refine_ls_matrix_type full
_refine_ls_number_parameters 100
_refine_ls_number_reflns 1362
_refine_ls_number_restraints 0
_refine_ls_restrained_S_all 1.065
_refine_ls_R_factor_all 0.0355
_refine_ls_R_factor_gt 0.0283
_refine_ls_shift/su_max 0.000
_refine_ls_shift/su_mean 0.000
_refine_ls_structure_factor_coef Fsqd
_refine_ls_weighting_details 'calc w=1/[\s^2^(Fo^2^)+(0.0377P)^2^+0.2230P] where P=(Fo^2^+2Fc^2^)/3'
_refine_ls_weighting_scheme calc
_refine_ls_wR_factor_gt 0.0700
_refine_ls_wR_factor_ref 0.0725
_reflns_number_gt 1174
_reflns_number_total 1362
_reflns_threshold_expression >2sigma(I)
_cod_data_source_file c3ce41565a.txt
_cod_data_source_block 4
_cod_original_sg_symbol_H-M 'P 21/c'
_cod_database_code 7214022

loop_
_symmetry_equiv_pos_as_xyz
'x, y, z'
'-x, y+1/2, -z+1/2'
'-x, -y, -z'
'x, -y-1/2, z-1/2'

loop_
_atom_site_label
_atom_site_type_symbol
_atom_site_fract_x
_atom_site_fract_y
_atom_site_fract_z
_atom_site_U_iso_or_equiv
_atom_site_adp_type
_atom_site_occupancy
_atom_site_symmetry_multiplicity
_atom_site_calc_flag
_atom_site_refinement_flags
K K 0.95222(5) 0.65089(3) 0.11051(6) 0.02402(14) Uani 1 1 d .
O1 O 0.81027(16) 0.83797(9) -0.0063(2) 0.0259(3) Uani 1 1 d .
O2 O 0.54484(15) 0.80538(8) -0.0371(2) 0.0236(3) Uani 1 1 d .
H2 H 0.5798 0.7376 -0.0329 0.028 Uiso 1 1 d R
O3 O 0.62358(16) 0.87065(9) 0.42833(19) 0.0230(3) Uani 1 1 d .
O4 O 0.35197(15) 0.88458(9) 0.31143(19) 0.0225(3) Uani 1 1 d .
O5 O 1.17543(16) 0.76708(10) -0.0414(2) 0.0272(3) Uani 1 1 d .
H5A H 1.2437 0.8062 0.0570 0.033 Uiso 1 1 d R
H5B H 1.2525 0.7274 -0.0694 0.033 Uiso 1 1 d R
O6 O 0.96048(17) 0.46022(9) 0.2277(2) 0.0282(3) Uani 1 1 d .
H6A H 1.0170 0.4265 0.3335 0.034 Uiso 1 1 d R
H6B H 0.8594 0.4423 0.2213 0.034 Uiso 1 1 d R
C1 C 0.6696(2) 0.86447(12) -0.0129(3) 0.0196(4) Uani 1 1 d .
C2 C 0.6240(2) 0.96985(12) 0.0041(3) 0.0190(4) Uani 1 1 d .
H2A H 0.7193 1.0128 0.0184 0.023 Uiso 1 1 calc R
C3 C 0.5247(2) 0.99436(12) 0.1747(3) 0.0187(4) Uani 1 1 d .
H3 H 0.5756 1.0492 0.2644 0.022 Uiso 1 1 calc R
C4 C 0.4960(2) 0.91038(12) 0.3144(3) 0.0193(4) Uani 1 1 d .

loop_
_atom_site_aniso_label
_atom_site_aniso_U_11
_atom_site_aniso_U_22
_atom_site_aniso_U_33
_atom_site_aniso_U_23
_atom_site_aniso_U_13
_atom_site_aniso_U_12
K 0.0227(2) 0.0217(2) 0.0274(2) 0.00033(15) 0.00578(17) 0.00019(15)
O1 0.0203(7) 0.0218(6) 0.0362(8) -0.0004(5) 0.0080(6) 0.0021(5)
O2 0.0223(7) 0.0164(6) 0.0329(7) -0.0020(5) 0.0080(5) 0.0007(5)
O3 0.0216(7) 0.0198(6) 0.0258(6) 0.0040(5) 0.0024(5) 0.0009(5)
O4 0.0205(7) 0.0223(6) 0.0260(6) 0.0024(5) 0.0082(5) -0.0008(5)
O5 0.0230(7) 0.0320(7) 0.0269(7) -0.0057(6) 0.0064(5) -0.0003(6)
O6 0.0249(7) 0.0273(7) 0.0326(7) 0.0049(6) 0.0072(6) -0.0011(6)
C1 0.0212(10) 0.0199(8) 0.0175(8) 0.0013(7) 0.0043(7) -0.0001(7)
C2 0.0183(9) 0.0167(8) 0.0223(8) 0.0011(7) 0.0054(7) 0.0001(7)
C3 0.0194(9) 0.0161(8) 0.0205(8) -0.0006(7) 0.0047(7) 0.0007(7)
C4 0.0241(10) 0.0168(8) 0.0171(8) -0.0029(7) 0.0053(7) 0.0015(7)

loop_
_atom_type_symbol
_atom_type_description
_atom_type_scat_dispersion_real
_atom_type_scat_dispersion_imag
_atom_type_scat_source
C C 0.0033 0.0016 'International Tables Vol C Tables 4.2.6.8 and 6.1.1.4'
H H 0.0000 0.0000 'International Tables Vol C Tables 4.2.6.8 and 6.1.1.4'
O O 0.0106 0.0060 'International Tables Vol C Tables 4.2.6.8 and 6.1.1.4'
K K 0.2009 0.2494 'International Tables Vol C Tables 4.2.6.8 and 6.1.1.4'

loop_
_geom_angle_atom_site_label_1
_geom_angle_atom_site_label_2
_geom_angle_atom_site_label_3
_geom_angle
_geom_angle_site_symmetry_1
_geom_angle_site_symmetry_3
O6 K O3 88.20(4) . 4_575
O6 K O5 101.60(4) . 4_576
O3 K O5 142.90(4) 4_575 4_576
O6 K O5 131.93(4) . .
O3 K O5 126.94(4) 4_575 .
O5 K O5 71.02(3) 4_576 .
O6 K O1 156.89(4) . .
O3 K O1 70.91(4) 4_575 .
O5 K O1 90.11(4) 4_576 .
O5 K O1 70.66(4) . .
O6 K O6 72.95(4) . 3_765
O3 K O6 92.13(4) 4_575 3_765
O5 K O6 124.97(4) 4_576 3_765
O5 K O6 74.01(4) . 3_765
O1 K O6 116.34(4) . 3_765
O6 K O1 79.01(4) . 4_576
O3 K O1 78.07(4) 4_575 4_576
O5 K O1 69.09(4) 4_576 4_576
O5 K O1 133.73(4) . 4_576
O1 K O1 86.86(4) . 4_576
O6 K O1 150.58(4) 3_765 4_576
C1 O1 K 127.75(11) . .
C1 O1 K 122.16(11) . 4_575
K O1 K 92.14(4) . 4_575
C1 O2 H2 111.3 . .
C4 O3 K 156.51(11) . 4_576
K O5 K 97.74(4) 4_575 .
K O5 H5A 120.1 4_575 .
K O5 H5A 116.8 . .
K O5 H5B 117.4 4_575 .
K O5 H5B 107.5 . .
H5A O5 H5B 97.8 . .
K O6 K 107.05(4) . 3_765
K O6 H6A 135.0 . .
K O6 H6A 96.7 3_765 .
K O6 H6B 107.4 . .
K O6 H6B 103.8 3_765 .
H6A O6 H6B 103.0 . .
O1 C1 O2 123.91(16) . .
O1 C1 C2 122.81(16) . .
O2 C1 C2 113.28(15) . .
C1 C2 C3 114.97(14) . 3_675
C1 C2 C3 116.40(13) . .
C3 C2 C3 88.88(13) 3_675 .
C1 C2 H2A 111.6 . .
C3 C2 H2A 111.6 3_675 .
C3 C2 H2A 111.6 . .
C4 C3 C2 117.53(15) . 3_675
C4 C3 C2 116.10(14) . .
C2 C3 C2 91.12(13) 3_675 .
C4 C3 H3 110.3 . .
C2 C3 H3 110.3 3_675 .
C2 C3 H3 110.3 . .
O4 C4 O3 124.27(16) . .
O4 C4 C3 119.91(15) . .
O3 C4 C3 115.82(15) . .

loop_
_geom_bond_atom_site_label_1
_geom_bond_atom_site_label_2
_geom_bond_distance
_geom_bond_site_symmetry_2
K O6 2.7219(13) .
K O3 2.7359(13) 4_575
K O5 2.7795(14) 4_576
K O5 2.8144(14) .
K O1 2.8548(13) .
K O6 2.8957(13) 3_765
K O1 2.9941(13) 4_576
O1 C1 1.227(2) .
O1 K 2.9941(13) 4_575
O2 C1 1.304(2) .
O2 H2 0.9749 .
O3 C4 1.263(2) .
O3 K 2.7359(13) 4_576
O4 C4 1.256(2) .
O5 K 2.7795(14) 4_575
O5 H5A 0.9159 .
O5 H5B 0.8981 .
O6 K 2.8957(13) 3_765
O6 H6A 0.8621 .
O6 H6B 0.8754 .
C1 C2 1.508(2) .
C2 C3 1.554(2) 3_675
C2 C3 1.570(2) .
C2 H2A 0.9800 .
C3 C4 1.518(2) .
C3 C2 1.554(2) 3_675
C3 H3 0.9800 .

loop_
_geom_hbond_atom_site_label_D
_geom_hbond_atom_site_label_H
_geom_hbond_atom_site_label_A
_geom_hbond_distance_DH
_geom_hbond_distance_HA
_geom_hbond_distance_DA
_geom_hbond_angle_DHA
_geom_hbond_site_symmetry_A
O2 H2 O3 0.97 1.57 2.5314(17) 169.5 4_575
O5 H5A O4 0.92 1.98 2.8795(18) 166.0 1_655
O5 H5B O4 0.90 1.99 2.8511(17) 159.6 4_675
O6 H6A O1 0.86 2.01 2.8349(18) 160.9 2_745
O6 H6B O4 0.88 1.91 2.7759(18) 171.0 2_645
